data_2019903
loop_
_publ_author_name
'Atria, Ana Mar\'ia'
'Garland, Maria Teresa'
'Baggio, Ricardo'

_publ_section_title
;
 Three isotypic polymeric complexes with rare earth cations, but-2-enoate
 anions and 4,4'-(ethane-1,2-diyl)dipyridine and
 4,4'-(ethene-1,2-diyl)dipyridine bridging ligands
;
_journal_coeditor_code FP3007
_journal_issue 4
_journal_name_full 'Acta Crystallographica Section C'
_journal_page_first
;
;
_journal_paper_doi 10.1107/S2053229615004751
_journal_volume 71
_journal_year 2015
_chemical_formula_iupac '[Y2 (C4 H5 O2)6 (C12 H12 N2) (H2 O1)2]'
_chemical_formula_moiety 'C36 H46 Y2 N2 O14'
_chemical_formula_sum 'C36 H46 N2 O14 Y2'
_chemical_formula_weight 908.57
_chemical_name_systematic
;
<i>catena</i>-Poly[[aquabis(but-2-enoato-\k^2^<i>O</i>:<i>O</i>')yttrium(III)]-\
bis(\m-but-2-enoato)-\k^3^<i>O</i>,<i>O</i>':<i>O</i>;\k^3^<i>O</i>:\
<i>O</i>,<i>O</i>-[aquabis(but-2-enoato-\k^2^<i>O</i>:<i>O</i>')yttrium(III)]-\
\m-4,4'-(ethane-1,2-diyl)dipyridine-\k^2^<i>N</i>:<i>N</i>']
;
_space_group_crystal_system triclinic
_space_group_IT_number 2
_space_group_name_Hall '-P 1'
_space_group_name_H-M_alt 'P -1'
_symmetry_space_group_name_Hall '-P 1'
_symmetry_space_group_name_H-M 'P -1'
_atom_sites_solution_hydrogens mixed
_audit_creation_method SHELXL-2014/6
_cell_angle_alpha 66.699(2)
_cell_angle_beta 74.443(2)
_cell_angle_gamma 85.953(2)
_cell_formula_units_Z 1
_cell_length_a 8.5138(11)
_cell_length_b 10.5593(13)
_cell_length_c 12.2415(15)
_cell_measurement_reflns_used 4233
_cell_measurement_temperature 150(2)
_cell_measurement_theta_max 27.12
_cell_measurement_theta_min 2.35
_cell_volume 972.9(2)
_computing_cell_refinement
;
SAINT-NT (Bruker, 2001)
;
_computing_data_collection
;
SMART-NT (Bruker, 2001)
;
_computing_data_reduction
;
SAINT-NT (Bruker, 2001)
;
_computing_molecular_graphics
;
SHELXTL (Sheldrick, 2008)
;
_computing_publication_material
;
SHELXTL (Sheldrick, 2008) and PLATON (Spek, 2009)
;
_computing_structure_refinement
;
SHELXL2014 (Sheldrick, 2015)
;
_computing_structure_solution
;
SHELXS97 (Sheldrick, 2008)
;
_diffrn_ambient_temperature 150(2)
_diffrn_measured_fraction_theta_full 0.998
_diffrn_measured_fraction_theta_max 0.889
_diffrn_measurement_device_type 'Bruker SMART CCD area-detector'
_diffrn_measurement_method 'CCD rotation images, thin slices'
_diffrn_radiation_type MoK\a
_diffrn_radiation_wavelength 0.71073
_diffrn_reflns_av_R_equivalents 0.0143
_diffrn_reflns_limit_h_max 10
_diffrn_reflns_limit_h_min -11
_diffrn_reflns_limit_k_max 13
_diffrn_reflns_limit_k_min -13
_diffrn_reflns_limit_l_max 16
_diffrn_reflns_limit_l_min -15
_diffrn_reflns_number 7405
_diffrn_reflns_theta_full 25.250
_diffrn_reflns_theta_max 27.897
_diffrn_reflns_theta_min 1.877
_exptl_absorpt_coefficient_mu 3.036
_exptl_absorpt_correction_T_max 0.64
_exptl_absorpt_correction_T_min 0.45
_exptl_absorpt_correction_type multi-scan
_exptl_absorpt_process_details
;
(SADABS in SAINT-NT; Bruker, 2001)
;
_exptl_crystal_colour colourless
_exptl_crystal_density_diffrn 1.551
_exptl_crystal_description block
_exptl_crystal_F_000 466
_exptl_crystal_size_max 0.32
_exptl_crystal_size_mid 0.20
_exptl_crystal_size_min 0.14
_refine_diff_density_max 0.467
_refine_diff_density_min -0.344
_refine_ls_extinction_method none
_refine_ls_goodness_of_fit_ref 0.960
_refine_ls_hydrogen_treatment mixed
_refine_ls_matrix_type full
_refine_ls_number_parameters 257
_refine_ls_number_reflns 4123
_refine_ls_number_restraints 7
_refine_ls_restrained_S_all 0.962
_refine_ls_R_factor_all 0.0337
_refine_ls_R_factor_gt 0.0281
_refine_ls_shift/su_max 0.001
_refine_ls_shift/su_mean 0.000
_refine_ls_structure_factor_coef Fsqd
_refine_ls_weighting_details 'w = 1/[\s^2^(Fo^2^)+(0.0357P)^2^+0.5802P] where P=(Fo^2^+2Fc^2^)/3'
_refine_ls_weighting_scheme calc
_refine_ls_wR_factor_gt 0.0654
_refine_ls_wR_factor_ref 0.0679
_reflns_number_gt 3695
_reflns_number_total 4123
_reflns_threshold_expression I>2\s(I)
_cod_data_source_file fp3007sup1.cif
_cod_data_source_block I
_cod_database_code 2019903
_cod_database_fobs_code 2019903
_shelx_space_group_comment
;
The symmetry employed for this shelxl refinement is uniquely defined
by the following loop, which should always be used as a source of
symmetry information in preference to the above space-group names.
They are only intended as comments.
;
_shelxl_version_number 2014/6

loop_
_space_group_symop_operation_xyz
'x, y, z'
'-x, -y, -z'

loop_
_atom_site_type_symbol
_atom_site_label
_atom_site_fract_x
_atom_site_fract_y
_atom_site_fract_z
_atom_site_U_iso_or_equiv
_atom_site_adp_type
_atom_site_calc_flag
_atom_site_occupancy
_atom_site_disorder_assembly
_atom_site_disorder_group
Y Y1 0.70452(2) 0.58755(2) 0.35808(2) 0.02380(7) Uani d 1 . .
O O11 0.91395(19) 0.67715(16) 0.42416(15) 0.0337(3) Uani d 1 . .
O O21 0.7830(2) 0.81998(17) 0.29651(16) 0.0400(4) Uani d 1 . .
C C11 0.8840(3) 0.8000(2) 0.3595(2) 0.0308(5) Uani d 1 . .
C C21 0.9654(3) 0.9182(3) 0.3608(2) 0.0408(6) Uani d 1 . .
H H21 1.0386 0.9007 0.4112 0.049 Uiso calc 1 . .
C C31 0.9403(4) 1.0465(3) 0.2948(3) 0.0535(7) Uani d 1 . .
H H31 0.8666 1.0598 0.2454 0.064 Uiso calc 1 . .
C C41 1.0144(5) 1.1742(3) 0.2886(4) 0.0771(11) Uani d 1 . .
H H41A 1.0844 1.1486 0.3453 0.116 Uiso calc 1 . .
H H41B 0.9277 1.2318 0.3121 0.116 Uiso calc 1 . .
H H41C 1.0799 1.2257 0.2044 0.116 Uiso calc 1 . .
O O12 0.6708(2) 0.70214(18) 0.15051(14) 0.0394(4) Uani d 1 . .
O O22 0.46661(18) 0.70030(17) 0.30240(14) 0.0361(4) Uani d 1 . .
C C12 0.5294(3) 0.7375(2) 0.1876(2) 0.0279(4) Uani d 1 . .
C C22 0.4401(3) 0.8223(2) 0.0971(2) 0.0356(5) Uani d 1 . .
H H22 0.4938 0.8495 0.0121 0.043 Uiso calc 1 . .
C C32 0.2916(3) 0.8624(3) 0.1267(2) 0.0435(6) Uani d 1 . .
H H32 0.2398 0.8351 0.2121 0.052 Uiso calc 1 . .
C C42 0.1954(4) 0.9476(3) 0.0382(3) 0.0645(9) Uani d 1 . .
H H42A 0.1800 1.0387 0.0421 0.097 Uiso calc 1 . .
H H42B 0.0888 0.9015 0.0605 0.097 Uiso calc 1 . .
H H42C 0.2547 0.9582 -0.0456 0.097 Uiso calc 1 . .
O O13 0.6582(2) 0.40243(17) 0.30043(14) 0.0362(4) Uani d 1 . .
O O23 0.46855(18) 0.39992(15) 0.46224(13) 0.0299(3) Uani d 1 . .
C C13 0.5347(3) 0.3446(2) 0.38594(19) 0.0268(4) Uani d 1 . .
C C23 0.4625(3) 0.2154(2) 0.3978(2) 0.0360(5) Uani d 1 . .
H H23 0.3747 0.1706 0.4678 0.043 Uiso calc 1 . .
C C33 0.5127(3) 0.1586(3) 0.3171(2) 0.0411(6) Uani d 1 . .
H H33 0.6030 0.2035 0.2493 0.049 Uiso calc 1 . .
C C43 0.4428(4) 0.0315(3) 0.3208(3) 0.0620(8) Uani d 1 . .
H H43A 0.3596 -0.0116 0.3989 0.093 Uiso calc 1 . .
H H43B 0.5297 -0.0332 0.3141 0.093 Uiso calc 1 . .
H H43C 0.3931 0.0553 0.2520 0.093 Uiso calc 1 . .
N N14 0.9801(2) 0.5708(2) 0.21965(17) 0.0321(4) Uani d 1 . .
C C14 1.1051(3) 0.5119(2) 0.2657(2) 0.0332(5) Uani d 1 . .
H H14 1.0927 0.4857 0.3514 0.040 Uiso calc 1 . .
C C24 1.2504(3) 0.4870(3) 0.1962(2) 0.0393(6) Uani d 1 . .
H H24 1.3347 0.4446 0.2344 0.047 Uiso calc 1 . .
C C34 1.2746(3) 0.5234(3) 0.0712(2) 0.0477(7) Uani d 1 . .
C C44 1.1478(3) 0.5873(4) 0.0229(2) 0.0581(8) Uani d 1 . .
H H44 1.1588 0.6172 -0.0629 0.070 Uiso calc 1 . .
C C54 1.0051(3) 0.6084(3) 0.0983(2) 0.0505(7) Uani d 1 . .
H H54 0.9198 0.6520 0.0619 0.061 Uiso calc 1 . .
C C64A 1.4370(6) 0.5471(7) -0.0260(5) 0.0453(12) Uani d 0.379(6) A 1
H H64A 1.4216 0.5303 -0.0966 0.054 Uiso calc 0.379(6) A 1
H H64B 1.4760 0.6442 -0.0565 0.054 Uiso calc 0.379(6) A 1
C C64B 1.4222(3) 0.4680(6) 0.0027(5) 0.0453(12) Uani d 0.621(6) A 2
H H64C 1.4227 0.3665 0.0455 0.054 Uiso calc 0.621(6) A 2
H H64D 1.4145 0.4894 -0.0820 0.054 Uiso calc 0.621(6) A 2
O O1W 0.79346(18) 0.39023(17) 0.50559(14) 0.0335(4) Uani d 1 . .
H H1WA 0.7193(19) 0.353(3) 0.5719(12) 0.050 Uiso d 1 . .
H H1WB 0.8825(14) 0.374(3) 0.527(2) 0.050 Uiso d 1 . .

loop_
_atom_site_aniso_label
_atom_site_aniso_U_11
_atom_site_aniso_U_22
_atom_site_aniso_U_33
_atom_site_aniso_U_12
_atom_site_aniso_U_13
_atom_site_aniso_U_23
Y1 0.01895(10) 0.02716(11) 0.02459(11) 0.00391(7) -0.00496(7) -0.01041(8)
O11 0.0292(8) 0.0324(8) 0.0388(9) 0.0036(6) -0.0108(7) -0.0121(7)
O21 0.0374(9) 0.0327(9) 0.0518(10) 0.0014(7) -0.0226(8) -0.0116(8)
C11 0.0220(10) 0.0336(12) 0.0356(12) 0.0012(9) -0.0032(9) -0.0151(10)
C21 0.0336(13) 0.0397(14) 0.0539(15) -0.0008(10) -0.0151(11) -0.0204(12)
C31 0.0463(16) 0.0405(15) 0.080(2) 0.0016(12) -0.0247(15) -0.0252(15)
C41 0.078(2) 0.0411(17) 0.122(3) -0.0011(16) -0.043(2) -0.031(2)
O12 0.0344(9) 0.0505(10) 0.0315(8) 0.0161(8) -0.0095(7) -0.0160(8)
O22 0.0246(8) 0.0458(10) 0.0289(8) 0.0059(7) -0.0061(6) -0.0068(7)
C12 0.0272(11) 0.0262(11) 0.0312(11) 0.0024(9) -0.0111(9) -0.0101(9)
C22 0.0378(13) 0.0352(12) 0.0318(12) 0.0050(10) -0.0139(10) -0.0085(10)
C32 0.0362(13) 0.0429(14) 0.0445(14) 0.0044(11) -0.0176(11) -0.0059(11)
C42 0.0471(17) 0.064(2) 0.071(2) 0.0094(15) -0.0341(16) -0.0043(16)
O13 0.0366(9) 0.0397(9) 0.0329(8) -0.0034(7) -0.0012(7) -0.0191(7)
O23 0.0290(8) 0.0343(8) 0.0309(8) 0.0059(6) -0.0077(6) -0.0183(7)
C13 0.0268(11) 0.0305(11) 0.0263(10) 0.0060(9) -0.0098(9) -0.0132(9)
C23 0.0327(12) 0.0338(12) 0.0416(13) -0.0007(10) -0.0058(10) -0.0171(10)
C33 0.0417(14) 0.0394(14) 0.0488(15) 0.0066(11) -0.0137(11) -0.0238(12)
C43 0.067(2) 0.0500(17) 0.092(2) 0.0103(15) -0.0308(18) -0.0469(17)
N14 0.0241(9) 0.0394(11) 0.0310(10) 0.0044(8) -0.0029(7) -0.0152(8)
C14 0.0277(11) 0.0415(13) 0.0282(11) 0.0028(10) -0.0035(9) -0.0141(10)
C24 0.0251(11) 0.0544(15) 0.0424(14) 0.0114(10) -0.0106(10) -0.0236(12)
C34 0.0223(12) 0.086(2) 0.0463(15) 0.0086(12) -0.0059(10) -0.0409(15)
C44 0.0342(14) 0.107(3) 0.0319(13) 0.0099(15) -0.0058(11) -0.0292(15)
C54 0.0317(13) 0.082(2) 0.0343(13) 0.0168(13) -0.0092(10) -0.0207(14)
C64A 0.0311(16) 0.066(3) 0.052(3) 0.009(2) -0.0047(16) -0.042(3)
C64B 0.0311(16) 0.066(3) 0.052(3) 0.009(2) -0.0047(16) -0.042(3)
O1W 0.0223(8) 0.0379(9) 0.0313(8) 0.0030(7) -0.0070(7) -0.0045(7)

loop_
_atom_type_symbol
_atom_type_description
_atom_type_scat_dispersion_real
_atom_type_scat_dispersion_imag
_atom_type_scat_source
C C 0.0033 0.0016 'International Tables Vol C Tables 4.2.6.8 and 6.1.1.4'
H H 0.0000 0.0000 'International Tables Vol C Tables 4.2.6.8 and 6.1.1.4'
N N 0.0061 0.0033 'International Tables Vol C Tables 4.2.6.8 and 6.1.1.4'
O O 0.0106 0.0060 'International Tables Vol C Tables 4.2.6.8 and 6.1.1.4'
Y Y -2.7962 3.5667 'International Tables Vol C Tables 4.2.6.8 and 6.1.1.4'

loop_
_geom_angle_atom_site_label_1
_geom_angle_atom_site_label_2
_geom_angle_atom_site_label_3
_geom_angle_site_symmetry_1
_geom_angle_site_symmetry_3
_geom_angle
O23 Y1 O21 2_666 . 87.70(6)
O23 Y1 O1W 2_666 . 81.60(5)
O21 Y1 O1W . . 127.07(6)
O23 Y1 O22 2_666 . 73.71(5)
O21 Y1 O22 . . 79.19(6)
O1W Y1 O22 . . 143.32(5)
O23 Y1 O13 2_666 . 118.77(5)
O21 Y1 O13 . . 148.45(6)
O1W Y1 O13 . . 76.93(6)
O22 Y1 O13 . . 91.50(6)
O23 Y1 O12 2_666 . 126.38(5)
O21 Y1 O12 . . 75.06(6)
O1W Y1 O12 . . 147.80(6)
O22 Y1 O12 . . 53.49(5)
O13 Y1 O12 . . 75.22(6)
O23 Y1 O11 2_666 . 82.28(5)
O21 Y1 O11 . . 53.26(5)
O1W Y1 O11 . . 73.93(5)
O22 Y1 O11 . . 127.34(6)
O13 Y1 O11 . . 140.75(5)
O12 Y1 O11 . . 120.74(6)
O23 Y1 N14 2_666 . 154.14(6)
O21 Y1 N14 . . 85.79(6)
O1W Y1 N14 . . 82.47(6)
O22 Y1 N14 . . 129.16(6)
O13 Y1 N14 . . 76.86(6)
O12 Y1 N14 . . 75.75(6)
O11 Y1 N14 . . 73.78(6)
O23 Y1 O23 2_666 . 67.40(6)
O21 Y1 O23 . . 147.13(5)
O1W Y1 O23 . . 72.06(5)
O22 Y1 O23 . . 73.56(5)
O13 Y1 O23 . . 51.51(5)
O12 Y1 O23 . . 102.03(5)
O11 Y1 O23 . . 136.94(5)
N14 Y1 O23 . . 125.84(5)
O23 Y1 C12 2_666 . 100.10(6)
O21 Y1 C12 . . 74.95(6)
O1W Y1 C12 . . 157.95(6)
O22 Y1 C12 . . 26.87(6)
O13 Y1 C12 . . 83.17(6)
O12 Y1 C12 . . 26.63(6)
O11 Y1 C12 . . 128.12(6)
N14 Y1 C12 . . 102.30(6)
O23 Y1 C12 . . 88.18(6)
O23 Y1 C11 2_666 . 83.79(6)
O21 Y1 C11 . . 26.31(6)
O1W Y1 C11 . . 100.79(6)
O22 Y1 C11 . . 102.99(6)
O13 Y1 C11 . . 156.18(6)
O12 Y1 C11 . . 98.19(6)
O11 Y1 C11 . . 26.96(6)
N14 Y1 C11 . . 79.33(6)
O23 Y1 C11 . . 150.92(6)
C12 Y1 C11 . . 101.25(6)
O23 Y1 C13 2_666 . 93.45(6)
O21 Y1 C13 . . 161.29(6)
O1W Y1 C13 . . 71.47(6)
O22 Y1 C13 . . 83.21(6)
O13 Y1 C13 . . 25.33(5)
O12 Y1 C13 . . 89.40(6)
O11 Y1 C13 . . 145.39(5)
N14 Y1 C13 . . 100.64(6)
O23 Y1 C13 . . 26.24(5)
C12 Y1 C13 . . 86.48(6)
C11 Y1 C13 . . 172.13(6)
C11 O11 Y1 . . 89.35(13)
C11 O21 Y1 . . 97.59(14)
O21 C11 O11 . . 119.7(2)
O21 C11 C21 . . 120.3(2)
O11 C11 C21 . . 120.0(2)
O21 C11 Y1 . . 56.10(11)
O11 C11 Y1 . . 63.69(12)
C21 C11 Y1 . . 175.13(16)
C31 C21 C11 . . 122.3(2)
C31 C21 H21 . . 118.9
C11 C21 H21 . . 118.9
C21 C31 C41 . . 127.3(3)
C21 C31 H31 . . 116.4
C41 C31 H31 . . 116.4
C31 C41 H41A . . 109.5
C31 C41 H41B . . 109.5
H41A C41 H41B . . 109.5
C31 C41 H41C . . 109.5
H41A C41 H41C . . 109.5
H41B C41 H41C . . 109.5
C12 O12 Y1 . . 93.00(13)
C12 O22 Y1 . . 94.33(12)
O12 C12 O22 . . 119.13(19)
O12 C12 C22 . . 119.5(2)
O22 C12 C22 . . 121.3(2)
O12 C12 Y1 . . 60.37(11)
O22 C12 Y1 . . 58.80(11)
C22 C12 Y1 . . 177.47(16)
C32 C22 C12 . . 124.1(2)
C32 C22 H22 . . 118.0
C12 C22 H22 . . 118.0
C22 C32 C42 . . 126.0(3)
C22 C32 H32 . . 117.0
C42 C32 H32 . . 117.0
C32 C42 H42A . . 109.5
C32 C42 H42B . . 109.5
H42A C42 H42B . . 109.5
C32 C42 H42C . . 109.5
H42A C42 H42C . . 109.5
H42B C42 H42C . . 109.5
C13 O13 Y1 . . 99.15(13)
C13 O23 Y1 . 2_666 156.72(14)
C13 O23 Y1 . . 89.53(12)
Y1 O23 Y1 2_666 . 112.60(6)
O13 C13 O23 . . 119.52(19)
O13 C13 C23 . . 120.78(19)
O23 C13 C23 . . 119.69(19)
O13 C13 Y1 . . 55.51(11)
O23 C13 Y1 . . 64.23(11)
C23 C13 Y1 . . 174.85(15)
C33 C23 C13 . . 123.7(2)
C33 C23 H23 . . 118.1
C13 C23 H23 . . 118.1
C23 C33 C43 . . 126.7(3)
C23 C33 H33 . . 116.6
C43 C33 H33 . . 116.6
C33 C43 H43A . . 109.5
C33 C43 H43B . . 109.5
H43A C43 H43B . . 109.5
C33 C43 H43C . . 109.5
H43A C43 H43C . . 109.5
H43B C43 H43C . . 109.5
C54 N14 C14 . . 115.69(19)
C54 N14 Y1 . . 122.36(15)
C14 N14 Y1 . . 121.67(14)
N14 C14 C24 . . 123.8(2)
N14 C14 H14 . . 118.1
C24 C14 H14 . . 118.1
C14 C24 C34 . . 120.4(2)
C14 C24 H24 . . 119.8
C34 C24 H24 . . 119.8
C44 C34 C24 . . 116.0(2)
C44 C34 C64A . . 113.2(2)
C24 C34 C64A . . 127.3(3)
C44 C34 C64B . . 124.5(3)
C24 C34 C64B . . 118.4(3)
C34 C44 C54 . . 120.5(2)
C34 C44 H44 . . 119.8
C54 C44 H44 . . 119.8
N14 C54 C44 . . 123.7(2)
N14 C54 H54 . . 118.2
C44 C54 H54 . . 118.2
C64A C64A C34 2_865 . 111.1(5)
C64A C64A H64A 2_865 . 109.4
C34 C64A H64A . . 109.4
C64A C64A H64B 2_865 . 109.4
C34 C64A H64B . . 109.4
H64A C64A H64B . . 108.0
C64B C64B C34 2_865 . 110.3(3)
C64B C64B H64C 2_865 . 109.6
C34 C64B H64C . . 109.6
C64B C64B H64D 2_865 . 109.6
C34 C64B H64D . . 109.6
H64C C64B H64D . . 108.1
Y1 O1W H1WA . . 113.1(15)
Y1 O1W H1WB . . 132.5(18)
H1WA O1W H1WB . . 105.2(12)

loop_
_geom_bond_atom_site_label_1
_geom_bond_atom_site_label_2
_geom_bond_site_symmetry_2
_geom_bond_distance
Y1 O23 2_666 2.3432(14)
Y1 O21 . 2.3530(16)
Y1 O1W . 2.3895(15)
Y1 O22 . 2.3965(15)
Y1 O13 . 2.4133(16)
Y1 O12 . 2.4317(16)
Y1 O11 . 2.5191(16)
Y1 N14 . 2.5402(18)
Y1 O23 . 2.6032(15)
O11 C11 . 1.274(3)
O21 C11 . 1.257(3)
C11 C21 . 1.478(3)
C21 C31 . 1.311(4)
C21 H21 . 0.9500
C31 C41 . 1.495(4)
C31 H31 . 0.9500
C41 H41A . 0.9800
C41 H41B . 0.9800
C41 H41C . 0.9800
O12 C12 . 1.254(3)
O22 C12 . 1.266(3)
C12 C22 . 1.476(3)
C22 C32 . 1.307(3)
C22 H22 . 0.9500
C32 C42 . 1.501(3)
C32 H32 . 0.9500
C42 H42A . 0.9800
C42 H42B . 0.9800
C42 H42C . 0.9800
O13 C13 . 1.253(3)
O23 C13 . 1.278(2)
O23 Y1 2_666 2.3433(14)
C13 C23 . 1.475(3)
C23 C33 . 1.312(3)
C23 H23 . 0.9500
C33 C43 . 1.486(4)
C33 H33 . 0.9500
C43 H43A . 0.9800
C43 H43B . 0.9800
C43 H43C . 0.9800
N14 C54 . 1.336(3)
N14 C14 . 1.337(3)
C14 C24 . 1.375(3)
C14 H14 . 0.9500
C24 C34 . 1.381(3)
C24 H24 . 0.9500
C34 C44 . 1.376(4)
C34 C64A . 1.524(4)
C34 C64B . 1.532(4)
C44 C54 . 1.378(4)
C44 H44 . 0.9500
C54 H54 . 0.9500
C64A C64A 2_865 1.502(5)
C64A H64A . 0.9900
C64A H64B . 0.9900
C64B C64B 2_865 1.504(4)
C64B H64C . 0.9900
C64B H64D . 0.9900
O1W H1WA . 0.848(5)
O1W H1WB . 0.849(5)

loop_
_geom_hbond_atom_site_label_D
_geom_hbond_atom_site_label_H
_geom_hbond_atom_site_label_A
_geom_hbond_site_symmetry_A
_geom_hbond_distance_DH
_geom_hbond_distance_HA
_geom_hbond_distance_DA
_geom_hbond_angle_DHA
_geom_hbond_publ_flag
O1W H1WA O22 2_666 0.848(5) 1.825(7) 2.660(2) 168(2) n
C54 H54 O12 . 0.95 2.24 2.936(3) 129.5 n
O1W H1WB O11 2_766 0.849(5) 1.956(6) 2.804(2) 177(3) n
C14 H14 O11 2_766 0.95 2.59 3.485(3) 157.3 n
